data_4519170
loop_
_publ_author_name
'Xue, Yuan'
'Park, Han Seul'
'Jiang, Chao'
'Yu, Jin-Quan'

_publ_section_title
;
 Palladium-Catalyzed \b-C(sp3)--H Nitrooxylation of Ketones and Amides
 Using Practical Oxidants
;
_journal_issue 22
_journal_name_full 'ACS Catalysis'
_journal_page_first 14188
_journal_page_last 14193
_journal_paper_doi 10.1021/acscatal.1c04188
_journal_volume 11
_journal_year 2021
_chemical_formula_sum 'C21 H18 F7 N3 O5'
_chemical_formula_weight 525.38
_space_group_crystal_system triclinic
_space_group_IT_number 2
_space_group_name_Hall '-P 1'
_space_group_name_H-M_alt 'P -1'
_atom_sites_solution_hydrogens geom
_audit_creation_method SHELXL-2018/3
_cell_angle_alpha 79.2960(10)
_cell_angle_beta 87.9550(10)
_cell_angle_gamma 81.1810(10)
_cell_formula_units_Z 2
_cell_length_a 9.0926(2)
_cell_length_b 10.8538(3)
_cell_length_c 11.6733(3)
_cell_measurement_reflns_used 9520
_cell_measurement_temperature 193(2)
_cell_measurement_theta_max 53.88
_cell_measurement_theta_min 3.35
_cell_volume 1118.57(5)
_computing_structure_refinement 'SHELXL-2018/3 (Sheldrick, 2018)'
_computing_structure_solution 'SHELXT 2014/5 (Sheldrick, 2014)'
_diffrn_ambient_temperature 193(2)
_diffrn_measured_fraction_theta_full 0.997
_diffrn_measured_fraction_theta_max 0.994
_diffrn_measurement_device_type 'Bruker APEX-II CCD'
_diffrn_measurement_method '\f and \w scans'
_diffrn_radiation_type GaK\a
_diffrn_radiation_wavelength 1.34139
_diffrn_reflns_av_R_equivalents 0.0348
_diffrn_reflns_av_unetI/netI 0.0303
_diffrn_reflns_Laue_measured_fraction_full 0.997
_diffrn_reflns_Laue_measured_fraction_max 0.994
_diffrn_reflns_limit_h_max 10
_diffrn_reflns_limit_h_min -10
_diffrn_reflns_limit_k_max 13
_diffrn_reflns_limit_k_min -13
_diffrn_reflns_limit_l_max 14
_diffrn_reflns_limit_l_min -14
_diffrn_reflns_number 14280
_diffrn_reflns_point_group_measured_fraction_full 0.997
_diffrn_reflns_point_group_measured_fraction_max 0.994
_diffrn_reflns_theta_full 53.594
_diffrn_reflns_theta_max 53.958
_diffrn_reflns_theta_min 3.352
_exptl_absorpt_coefficient_mu 0.846
_exptl_crystal_density_diffrn 1.560
_exptl_crystal_description BLOCK
_exptl_crystal_F_000 536
_exptl_crystal_size_max 0.120
_exptl_crystal_size_mid 0.110
_exptl_crystal_size_min 0.080
_refine_diff_density_max 0.571
_refine_diff_density_min -0.319
_refine_diff_density_rms 0.049
_refine_ls_extinction_method none
_refine_ls_goodness_of_fit_ref 1.083
_refine_ls_hydrogen_treatment constr
_refine_ls_matrix_type full
_refine_ls_number_parameters 327
_refine_ls_number_reflns 4069
_refine_ls_number_restraints 0
_refine_ls_restrained_S_all 1.083
_refine_ls_R_factor_all 0.0584
_refine_ls_R_factor_gt 0.0534
_refine_ls_shift/su_max 0.001
_refine_ls_shift/su_mean 0.000
_refine_ls_structure_factor_coef Fsqd
_refine_ls_weighting_details 'w=1/[\s^2^(Fo^2^)+(0.0774P)^2^+0.6502P] where P=(Fo^2^+2Fc^2^)/3'
_refine_ls_weighting_scheme calc
_refine_ls_wR_factor_gt 0.1558
_refine_ls_wR_factor_ref 0.1606
_reflns_Friedel_coverage 0.000
_reflns_number_gt 3596
_reflns_number_total 4069
_reflns_threshold_expression 'I > 2\s(I)'
_cod_data_source_file cs1c04188_si_001.cif
_cod_data_source_block 20200614LI_NLG_JIANGCHAO_0m_a
_cod_database_code 4519170
_shelx_shelxl_version_number 2018/3
_shelx_space_group_comment
;
The symmetry employed for this shelxl refinement is uniquely defined
by the following loop, which should always be used as a source of
symmetry information in preference to the above space-group names.
They are only intended as comments.
;
_shelx_estimated_absorpt_t_min 0.905
_shelx_estimated_absorpt_t_max 0.935

loop_
_space_group_symop_operation_xyz
'x, y, z'
'-x, -y, -z'

loop_
_atom_site_label
_atom_site_type_symbol
_atom_site_fract_x
_atom_site_fract_y
_atom_site_fract_z
_atom_site_U_iso_or_equiv
_atom_site_adp_type
_atom_site_occupancy
_atom_site_site_symmetry_order
_atom_site_calc_flag
_atom_site_refinement_flags_posn
_atom_site_refinement_flags_adp
_atom_site_refinement_flags_occupancy
_atom_site_disorder_assembly
_atom_site_disorder_group
C1 C 1.1038(3) 0.2602(3) 0.3776(2) 0.0616(7) Uani 1 1 d . . . . .
C2 C 1.0250(3) 0.2340(2) 0.4928(2) 0.0494(6) Uani 1 1 d . . . . .
C3 C 1.0524(3) 0.1210(2) 0.5714(2) 0.0484(5) Uani 1 1 d . . . . .
C4 C 0.9768(2) 0.1022(2) 0.6762(2) 0.0464(5) Uani 1 1 d . . . . .
C5 C 0.8708(2) 0.1958(2) 0.7085(2) 0.0439(5) Uani 1 1 d . . . . .
C6 C 0.8436(3) 0.3088(2) 0.6297(2) 0.0487(5) Uani 1 1 d . . . . .
C7 C 0.9175(3) 0.3266(2) 0.5249(2) 0.0513(6) Uani 1 1 d . . . . .
C8 C 0.8716(2) 0.1579(2) 0.9182(2) 0.0426(5) Uani 1 1 d . . . . .
C9 C 0.7829(2) 0.1572(2) 1.0301(2) 0.0482(6) Uani 1 1 d . . . . .
H9A H 0.829718 0.085077 1.088646 0.058 Uiso 1 1 calc R U . . .
H9B H 0.792245 0.235837 1.059009 0.058 Uiso 1 1 calc R U . . .
C10 C 0.4121(2) 0.2660(2) 0.96942(18) 0.0391(5) Uani 1 1 d . . . . .
C11 C 0.3377(2) 0.1632(2) 1.0417(2) 0.0491(6) Uani 1 1 d . . . . .
H11A H 0.387900 0.080335 1.028762 0.074 Uiso 1 1 calc R U . . .
H11B H 0.233058 0.174162 1.019083 0.074 Uiso 1 1 calc R U . . .
H11C H 0.343534 0.168162 1.124332 0.074 Uiso 1 1 calc R U . . .
C12 C 0.3186(2) 0.3820(2) 0.8994(2) 0.0423(5) Uani 1 1 d . . . . .
C13 C 0.2016(3) 0.4418(3) 0.9807(3) 0.0602(7) Uani 1 1 d . . . . .
H13A H 0.136289 0.379971 1.013724 0.090 Uiso 1 1 calc R U . . .
H13B H 0.142024 0.517100 0.935924 0.090 Uiso 1 1 calc R U . . .
H13C H 0.252309 0.466069 1.043881 0.090 Uiso 1 1 calc R U . . .
C14 C 0.2393(2) 0.3406(2) 0.8004(2) 0.0488(6) Uani 1 1 d . . . . .
H14A H 0.166907 0.284992 0.836179 0.059 Uiso 1 1 calc R U . . .
H14B H 0.182252 0.417055 0.753142 0.059 Uiso 1 1 calc R U . . .
C15 C 0.3401(3) 0.2720(2) 0.7204(2) 0.0465(5) Uani 1 1 d . . . . .
C16 C 0.3772(4) 0.1405(3) 0.7435(2) 0.0619(7) Uani 1 1 d . . . . .
H16 H 0.336069 0.093185 0.810455 0.074 Uiso 1 1 calc R U . . .
C17 C 0.4715(4) 0.0777(3) 0.6722(3) 0.0730(9) Uani 1 1 d . . . . .
H17 H 0.495037 -0.012026 0.690396 0.088 Uiso 1 1 calc R U . . .
C18 C 0.5329(4) 0.1439(3) 0.5738(3) 0.0727(8) Uani 1 1 d . . . . .
H18 H 0.598413 0.100261 0.524338 0.087 Uiso 1 1 calc R U . . .
C19 C 0.4975(4) 0.2736(3) 0.5488(3) 0.0677(8) Uani 1 1 d . . . . .
H19 H 0.539117 0.320186 0.481682 0.081 Uiso 1 1 calc R U . . .
C20 C 0.4016(3) 0.3371(3) 0.6207(2) 0.0550(6) Uani 1 1 d . . . . .
H20 H 0.377269 0.426731 0.601595 0.066 Uiso 1 1 calc R U . . .
C21 C 0.4209(2) 0.4787(2) 0.8486(2) 0.0433(5) Uani 1 1 d . . . . .
H21A H 0.475493 0.501628 0.911587 0.052 Uiso 1 1 calc R U . . .
H21B H 0.494112 0.443576 0.793799 0.052 Uiso 1 1 calc R U . . .
N3 N 0.3975(3) 0.6930(2) 0.74832(19) 0.0567(5) Uani 1 1 d . . . . .
F1 F 1.2039(2) 0.1636(2) 0.35750(18) 0.0946(6) Uani 1 1 d . . . . .
F2 F 1.0109(2) 0.2825(2) 0.28940(16) 0.0932(6) Uani 1 1 d . . . . .
F3 F 1.1751(3) 0.3568(2) 0.37034(19) 0.1011(7) Uani 1 1 d . . . . .
F4 F 1.15052(17) 0.02379(15) 0.54765(15) 0.0656(4) Uani 1 1 d . . . . .
F5 F 0.8851(2) 0.43839(15) 0.45238(14) 0.0710(5) Uani 1 1 d . . . . .
F6 F 0.74199(17) 0.40260(14) 0.65736(14) 0.0639(4) Uani 1 1 d . . . . .
F7 F 1.00455(17) -0.01102(13) 0.74616(14) 0.0612(4) Uani 1 1 d . . . . .
N1 N 0.7956(2) 0.17904(19) 0.81591(17) 0.0469(5) Uani 1 1 d . . . . .
H1 H 0.698238 0.182164 0.817440 0.056 Uiso 1 1 calc R U . . .
N2 N 0.55269(18) 0.26372(17) 0.96103(16) 0.0407(4) Uani 1 1 d . . . . .
O1 O 1.00672(16) 0.14142(17) 0.92147(15) 0.0541(4) Uani 1 1 d . . . . .
O2 O 0.62894(16) 0.14836(15) 1.02568(14) 0.0481(4) Uani 1 1 d . . . . .
O3 O 0.5293(2) 0.6805(2) 0.76441(18) 0.0683(5) Uani 1 1 d . . . . .
O4 O 0.32484(18) 0.58836(16) 0.78846(16) 0.0554(5) Uani 1 1 d . . . . .
O5 O 0.3153(3) 0.78380(19) 0.7006(2) 0.0800(7) Uani 1 1 d . . . . .

loop_
_atom_site_aniso_label
_atom_site_aniso_U_11
_atom_site_aniso_U_22
_atom_site_aniso_U_33
_atom_site_aniso_U_23
_atom_site_aniso_U_13
_atom_site_aniso_U_12
C1 0.0548(15) 0.0732(18) 0.0577(15) -0.0130(13) 0.0027(12) -0.0122(13)
C2 0.0396(12) 0.0596(15) 0.0502(13) -0.0123(11) -0.0035(10) -0.0076(10)
C3 0.0369(11) 0.0521(13) 0.0567(14) -0.0160(11) -0.0053(10) 0.0005(10)
C4 0.0384(11) 0.0424(12) 0.0561(13) -0.0055(10) -0.0086(10) -0.0008(9)
C5 0.0314(10) 0.0485(12) 0.0494(12) -0.0051(10) -0.0039(9) -0.0028(9)
C6 0.0381(12) 0.0469(13) 0.0566(14) -0.0069(10) -0.0030(10) 0.0051(9)
C7 0.0470(13) 0.0496(13) 0.0520(13) 0.0015(10) -0.0057(10) -0.0027(10)
C8 0.0314(11) 0.0407(11) 0.0527(13) 0.0008(9) -0.0020(9) -0.0067(8)
C9 0.0299(11) 0.0589(14) 0.0496(13) 0.0037(11) -0.0050(9) -0.0030(10)
C10 0.0317(10) 0.0454(12) 0.0389(11) -0.0062(9) 0.0011(8) -0.0042(8)
C11 0.0347(11) 0.0552(14) 0.0544(14) 0.0000(11) 0.0003(10) -0.0094(10)
C12 0.0288(10) 0.0459(12) 0.0483(12) -0.0035(10) 0.0027(9) -0.0001(9)
C13 0.0399(12) 0.0653(16) 0.0682(16) -0.0070(13) 0.0122(12) 0.0056(11)
C14 0.0321(11) 0.0547(13) 0.0554(14) 0.0031(11) -0.0069(10) -0.0077(10)
C15 0.0430(12) 0.0492(13) 0.0472(12) -0.0025(10) -0.0149(10) -0.0108(10)
C16 0.0811(19) 0.0504(15) 0.0562(15) -0.0062(12) -0.0115(14) -0.0185(13)
C17 0.099(2) 0.0499(15) 0.0714(19) -0.0154(14) -0.0223(17) -0.0068(15)
C18 0.081(2) 0.076(2) 0.0669(18) -0.0336(16) -0.0095(15) -0.0036(16)
C19 0.080(2) 0.0731(19) 0.0530(15) -0.0159(13) 0.0022(14) -0.0161(15)
C20 0.0619(15) 0.0536(14) 0.0485(13) -0.0048(11) -0.0067(11) -0.0100(12)
C21 0.0368(11) 0.0426(12) 0.0483(12) -0.0067(9) -0.0002(9) -0.0007(9)
N3 0.0638(14) 0.0513(12) 0.0528(12) -0.0074(10) 0.0149(10) -0.0076(10)
F1 0.0882(13) 0.1083(16) 0.0793(12) -0.0192(11) 0.0274(10) 0.0068(11)
F2 0.0850(13) 0.1368(18) 0.0541(10) -0.0071(11) -0.0071(9) -0.0158(12)
F3 0.1107(16) 0.1167(17) 0.0936(14) -0.0342(12) 0.0409(12) -0.0636(14)
F4 0.0549(9) 0.0648(10) 0.0752(10) -0.0239(8) 0.0015(7) 0.0101(7)
F5 0.0773(11) 0.0601(9) 0.0619(9) 0.0123(7) -0.0019(8) 0.0040(8)
F6 0.0560(9) 0.0541(9) 0.0711(10) -0.0044(7) 0.0042(7) 0.0152(7)
F7 0.0651(9) 0.0427(8) 0.0689(9) -0.0003(7) -0.0060(7) 0.0029(6)
N1 0.0284(9) 0.0579(12) 0.0506(11) -0.0023(9) -0.0026(8) -0.0027(8)
N2 0.0300(9) 0.0438(10) 0.0431(10) 0.0002(8) -0.0008(7) 0.0005(7)
O1 0.0286(8) 0.0705(11) 0.0599(10) 0.0000(8) -0.0033(7) -0.0105(7)
O2 0.0288(7) 0.0513(9) 0.0555(9) 0.0101(7) -0.0025(6) -0.0021(6)
O3 0.0614(12) 0.0713(13) 0.0725(13) -0.0055(10) 0.0072(10) -0.0219(10)
O4 0.0458(9) 0.0451(9) 0.0700(11) -0.0001(8) 0.0001(8) -0.0025(7)
O5 0.0852(15) 0.0522(11) 0.0864(15) 0.0120(10) 0.0118(12) 0.0071(10)

loop_
_atom_type_symbol
_atom_type_description
_atom_type_scat_dispersion_real
_atom_type_scat_dispersion_imag
_atom_type_scat_source
C C 0.0137 0.0067 'International Tables Vol C Tables 4.2.6.8 and 6.1.1.4'
H H 0.0000 0.0000 'International Tables Vol C Tables 4.2.6.8 and 6.1.1.4'
F F 0.0583 0.0400 'International Tables Vol C Tables 4.2.6.8 and 6.1.1.4'
N N 0.0241 0.0134 'International Tables Vol C Tables 4.2.6.8 and 6.1.1.4'
O O 0.0389 0.0241 'International Tables Vol C Tables 4.2.6.8 and 6.1.1.4'

loop_
_geom_angle_atom_site_label_1
_geom_angle_atom_site_label_2
_geom_angle_atom_site_label_3
_geom_angle
_geom_angle_site_symmetry_1
_geom_angle_site_symmetry_3
_geom_angle_publ_flag
F3 C1 F2 108.4(3) . . ?
F3 C1 F1 106.2(2) . . ?
F2 C1 F1 104.8(2) . . ?
F3 C1 C2 111.6(2) . . ?
F2 C1 C2 111.9(2) . . ?
F1 C1 C2 113.5(2) . . ?
C3 C2 C7 116.4(2) . . ?
C3 C2 C1 124.0(2) . . ?
C7 C2 C1 119.5(2) . . ?
F4 C3 C4 117.0(2) . . ?
F4 C3 C2 121.4(2) . . ?
C4 C3 C2 121.6(2) . . ?
F7 C4 C3 118.5(2) . . ?
F7 C4 C5 119.8(2) . . ?
C3 C4 C5 121.7(2) . . ?
C4 C5 C6 116.6(2) . . ?
C4 C5 N1 122.3(2) . . ?
C6 C5 N1 121.1(2) . . ?
F6 C6 C7 119.7(2) . . ?
F6 C6 C5 118.7(2) . . ?
C7 C6 C5 121.6(2) . . ?
F5 C7 C6 118.4(2) . . ?
F5 C7 C2 119.5(2) . . ?
C6 C7 C2 122.1(2) . . ?
O1 C8 N1 122.3(2) . . ?
O1 C8 C9 119.6(2) . . ?
N1 C8 C9 118.12(18) . . ?
O2 C9 C8 117.41(19) . . ?
O2 C9 H9A 108.0 . . ?
C8 C9 H9A 108.0 . . ?
O2 C9 H9B 108.0 . . ?
C8 C9 H9B 108.0 . . ?
H9A C9 H9B 107.2 . . ?
N2 C10 C11 124.3(2) . . ?
N2 C10 C12 115.70(18) . . ?
C11 C10 C12 120.01(18) . . ?
C10 C11 H11A 109.5 . . ?
C10 C11 H11B 109.5 . . ?
H11A C11 H11B 109.5 . . ?
C10 C11 H11C 109.5 . . ?
H11A C11 H11C 109.5 . . ?
H11B C11 H11C 109.5 . . ?
C10 C12 C21 108.79(17) . . ?
C10 C12 C13 109.36(19) . . ?
C21 C12 C13 109.2(2) . . ?
C10 C12 C14 108.94(18) . . ?
C21 C12 C14 110.61(19) . . ?
C13 C12 C14 109.89(19) . . ?
C12 C13 H13A 109.5 . . ?
C12 C13 H13B 109.5 . . ?
H13A C13 H13B 109.5 . . ?
C12 C13 H13C 109.5 . . ?
H13A C13 H13C 109.5 . . ?
H13B C13 H13C 109.5 . . ?
C15 C14 C12 115.28(17) . . ?
C15 C14 H14A 108.5 . . ?
C12 C14 H14A 108.5 . . ?
C15 C14 H14B 108.5 . . ?
C12 C14 H14B 108.5 . . ?
H14A C14 H14B 107.5 . . ?
C20 C15 C16 117.2(3) . . ?
C20 C15 C14 121.4(2) . . ?
C16 C15 C14 121.4(2) . . ?
C17 C16 C15 121.6(3) . . ?
C17 C16 H16 119.2 . . ?
C15 C16 H16 119.2 . . ?
C16 C17 C18 120.6(3) . . ?
C16 C17 H17 119.7 . . ?
C18 C17 H17 119.7 . . ?
C19 C18 C17 118.9(3) . . ?
C19 C18 H18 120.6 . . ?
C17 C18 H18 120.6 . . ?
C18 C19 C20 120.5(3) . . ?
C18 C19 H19 119.8 . . ?
C20 C19 H19 119.8 . . ?
C19 C20 C15 121.2(3) . . ?
C19 C20 H20 119.4 . . ?
C15 C20 H20 119.4 . . ?
O4 C21 C12 105.97(17) . . ?
O4 C21 H21A 110.5 . . ?
C12 C21 H21A 110.5 . . ?
O4 C21 H21B 110.5 . . ?
C12 C21 H21B 110.5 . . ?
H21A C21 H21B 108.7 . . ?
O5 N3 O3 129.5(2) . . ?
O5 N3 O4 112.9(2) . . ?
O3 N3 O4 117.6(2) . . ?
C8 N1 C5 120.71(18) . . ?
C8 N1 H1 119.6 . . ?
C5 N1 H1 119.6 . . ?
C10 N2 O2 110.80(17) . . ?
C9 O2 N2 109.33(16) . . ?
N3 O4 C21 113.87(18) . . ?

loop_
_geom_bond_atom_site_label_1
_geom_bond_atom_site_label_2
_geom_bond_distance
_geom_bond_site_symmetry_2
_geom_bond_publ_flag
C1 F3 1.304(3) . ?
C1 F2 1.319(3) . ?
C1 F1 1.329(4) . ?
C1 C2 1.500(4) . ?
C2 C3 1.384(4) . ?
C2 C7 1.385(4) . ?
C3 F4 1.337(3) . ?
C3 C4 1.378(4) . ?
C4 F7 1.337(3) . ?
C4 C5 1.386(3) . ?
C5 C6 1.385(3) . ?
C5 N1 1.402(3) . ?
C6 F6 1.344(3) . ?
C6 C7 1.371(4) . ?
C7 F5 1.342(3) . ?
C8 O1 1.215(3) . ?
C8 N1 1.366(3) . ?
C8 C9 1.510(3) . ?
C9 O2 1.422(3) . ?
C9 H9A 0.9900 . ?
C9 H9B 0.9900 . ?
C10 N2 1.275(3) . ?
C10 C11 1.501(3) . ?
C10 C12 1.521(3) . ?
C11 H11A 0.9800 . ?
C11 H11B 0.9800 . ?
C11 H11C 0.9800 . ?
C12 C21 1.532(3) . ?
C12 C13 1.549(3) . ?
C12 C14 1.552(3) . ?
C13 H13A 0.9800 . ?
C13 H13B 0.9800 . ?
C13 H13C 0.9800 . ?
C14 C15 1.502(4) . ?
C14 H14A 0.9900 . ?
C14 H14B 0.9900 . ?
C15 C20 1.391(4) . ?
C15 C16 1.393(4) . ?
C16 C17 1.368(5) . ?
C16 H16 0.9500 . ?
C17 C18 1.385(5) . ?
C17 H17 0.9500 . ?
C18 C19 1.374(4) . ?
C18 H18 0.9500 . ?
C19 C20 1.385(4) . ?
C19 H19 0.9500 . ?
C20 H20 0.9500 . ?
C21 O4 1.445(3) . ?
C21 H21A 0.9900 . ?
C21 H21B 0.9900 . ?
N3 O5 1.200(3) . ?
N3 O3 1.202(3) . ?
N3 O4 1.399(3) . ?
N1 H1 0.8800 . ?
N2 O2 1.428(2) . ?
